data_7716331
loop_
_publ_author_name
'Muley, Arabinda'
'Kumbhakar, Sadananda'
'Raut, Rajnikant'
'Mathur, Shobhit'
'Roy, Indrajit'
'Saini, Taruna'
'Misra, Ashish'
'Maji, Somnath'

_publ_section_title
;
 Mononuclear copper(II) complexes with polypyridyl ligands: synthesis,
 characterization, DNA interactions/cleavages and <i>in vitro</i>
 cytotoxicity towards human cancer cells.
;
_journal_issue 28
_journal_name_full 'Dalton transactions (Cambridge, England : 2003)'
_journal_page_first 11697
_journal_page_last 11712
_journal_paper_doi 10.1039/d4dt00984c
_journal_volume 53
_journal_year 2024
_chemical_formula_moiety '0.8(C26 H24 Cu N6), 1.6(Cl O4)'
_chemical_formula_sum 'C20.8 H19.2 Cl1.6 Cu0.8 N4.8 O6.4'
_chemical_formula_weight 546.36
_chemical_name_systematic '[Cu(MePBITA)]2ClO4'
_space_group_crystal_system monoclinic
_space_group_IT_number 14
_space_group_name_Hall '-P 2yn'
_space_group_name_H-M_alt 'P 1 21/n 1'
_atom_sites_solution_hydrogens geom
_atom_sites_solution_primary dual
_audit_creation_date 2024-05-28
_audit_creation_method
;
Olex2 1.5
(compiled 2023.08.24 svn.re1ec1418 for OlexSys, GUI svn.r6817)
;
_audit_update_record
;
2024-05-30 deposited with the CCDC.	2024-06-03 downloaded from the CCDC.
;
_cell_angle_alpha 90
_cell_angle_beta 97.713(2)
_cell_angle_gamma 90
_cell_formula_units_Z 5
_cell_length_a 15.9793(4)
_cell_length_b 9.6309(2)
_cell_length_c 18.7031(4)
_cell_measurement_reflns_used 3602
_cell_measurement_temperature 298
_cell_measurement_theta_max 25.5610
_cell_measurement_theta_min 2.4680
_cell_volume 2852.27(11)
_computing_cell_refinement 'CrysAlisPro 1.171.39.46e (Rigaku OD, 2018)'
_computing_data_collection 'CrysAlisPro 1.171.39.46e (Rigaku OD, 2018)'
_computing_data_reduction 'CrysAlisPro 1.171.39.46e (Rigaku OD, 2018)'
_computing_molecular_graphics 'Olex2 1.5 (Dolomanov et al., 2009)'
_computing_publication_material 'Olex2 1.5 (Dolomanov et al., 2009)'
_computing_structure_refinement 'XL  (Sheldrick, 2008)'
_computing_structure_solution 'SHELXT 2018/2 (Sheldrick, 2018)'
_diffrn_ambient_temperature 293(2)
_diffrn_detector_area_resol_mean 16.1293
_diffrn_detector_type Eos
_diffrn_measured_fraction_theta_full 1.000
_diffrn_measured_fraction_theta_max 0.865
_diffrn_measurement_details
;
List of Runs (angles in degrees, time in seconds):

  # Type    Start    End  Width  t~exp~   \w     \q     \k     \f   Frames
#--------------------------------------------------------------------------
  1  \w     64.00  92.00   1.00   16.56    --   19.72 178.00 -90.00   28
  2  \w    -50.00  75.00   1.00   16.56    --   19.72   0.00 -90.00  125
  3  \w     -6.00  64.00   1.00   16.56    --   19.72  38.00 -30.00   70
;
_diffrn_measurement_device 'four-circle diffractometer'
_diffrn_measurement_device_type 'SuperNova, Dual, Cu at home/near, Eos'
_diffrn_measurement_method '\w scans'
_diffrn_radiation_type MoK\a
_diffrn_radiation_wavelength 0.71073
_diffrn_reflns_av_R_equivalents 0.0278
_diffrn_reflns_av_unetI/netI 0.0518
_diffrn_reflns_Laue_measured_fraction_full 1.000
_diffrn_reflns_Laue_measured_fraction_max 0.865
_diffrn_reflns_limit_h_max 21
_diffrn_reflns_limit_h_min -21
_diffrn_reflns_limit_k_max 13
_diffrn_reflns_limit_k_min -9
_diffrn_reflns_limit_l_max 25
_diffrn_reflns_limit_l_min -24
_diffrn_reflns_number 12372
_diffrn_reflns_point_group_measured_fraction_full 1.000
_diffrn_reflns_point_group_measured_fraction_max 0.865
_diffrn_reflns_theta_full 25.242
_diffrn_reflns_theta_max 29.024
_diffrn_reflns_theta_min 2.198
_exptl_absorpt_coefficient_mu 1.014
_exptl_absorpt_correction_T_max 1.00000
_exptl_absorpt_correction_T_min 0.85327
_exptl_absorpt_correction_type multi-scan
_exptl_absorpt_process_details
;
CrysAlisPro 1.171.39.46e (Rigaku Oxford Diffraction, 2018)
Empirical absorption correction using spherical harmonics,
 implemented in SCALE3 ABSPACK scaling algorithm.
;
_exptl_crystal_colour 'metallic greenish green'
_exptl_crystal_colour_lustre metallic
_exptl_crystal_colour_modifier greenish
_exptl_crystal_colour_primary green
_exptl_crystal_density_diffrn 1.590
_exptl_crystal_description block
_exptl_crystal_F_000 1396
_exptl_crystal_preparation 'Cu(ClO4)2.6H2O + MePBITA in MeOH'
_exptl_crystal_recrystallization_method 'MeOH solvent'
_exptl_crystal_size_max 0.3
_exptl_crystal_size_mid 0.2
_exptl_crystal_size_min 0.1
_refine_diff_density_max 0.604
_refine_diff_density_min -0.368
_refine_diff_density_rms 0.065
_refine_ls_extinction_method none
_refine_ls_goodness_of_fit_ref 1.031
_refine_ls_hydrogen_treatment constr
_refine_ls_matrix_type full
_refine_ls_number_parameters 407
_refine_ls_number_reflns 6573
_refine_ls_number_restraints 0
_refine_ls_restrained_S_all 1.031
_refine_ls_R_factor_all 0.0996
_refine_ls_R_factor_gt 0.0578
_refine_ls_shift/su_max 0.000
_refine_ls_shift/su_mean 0.000
_refine_ls_structure_factor_coef Fsqd
_refine_ls_weighting_details 'w=1/[\s^2^(Fo^2^)+(0.0626P)^2^+2.4872P] where P=(Fo^2^+2Fc^2^)/3'
_refine_ls_weighting_scheme calc
_refine_ls_wR_factor_gt 0.1348
_refine_ls_wR_factor_ref 0.1636
_reflns_Friedel_coverage 0.000
_reflns_number_gt 4181
_reflns_number_total 6573
_reflns_threshold_expression 'I > 2\s(I)'
_cod_data_source_file d4dt00984c2.cif
_cod_data_source_block exp_9902
_cod_depositor_comments 'Adding full bibliography for 7716330--7716331.cif.'
_cod_original_formula_sum 'C20.80 H19.20 Cl1.60 Cu0.80 N4.80 O6.40'
_cod_database_code 7716331
_shelx_shelxl_version_number 2019/1
_shelx_space_group_comment
;
The symmetry employed for this shelxl refinement is uniquely defined
by the following loop, which should always be used as a source of
symmetry information in preference to the above space-group names.
They are only intended as comments.
;
_olex2_refinement_description
;
1. Fixed Uiso
 At 1.2 times of:
  All C(H) groups, All C(H,H) groups
 At 1.5 times of:
  All C(H,H,H) groups
2. Others
 Fixed Sof: O9(0.65) O8(0.45) O6(0.55) O10(0.35)
3.a Secondary CH2 refined with riding coordinates:
 C13(H13A,H13B), C7(H7A,H7B), C6(H6A,H6B)
3.b Aromatic/amide H refined with riding coordinates:
 C1(H1), C12(H12), C25(H25), C2(H2), C4(H4), C15(H15), C24(H24), C22(H22),
 C11(H11), C17(H17), C3(H3), C9(H9), C16(H16), C23(H23), C10(H10)
3.c Idealised Me refined as rotating group:
 C20(H20A,H20B,H20C)
;
_olex2_submission_special_instructions 'No special instructions were received'
_oxdiff_exptl_absorpt_empirical_details
;
Empirical correction (ABSPACK) includes:
- Absorption correction using spherical harmonics
- Frame scaling
;

loop_
_space_group_symop_operation_xyz
'x, y, z'
'-x+1/2, y+1/2, -z+1/2'
'-x, -y, -z'
'x-1/2, -y-1/2, z-1/2'

loop_
_atom_site_label
_atom_site_type_symbol
_atom_site_fract_x
_atom_site_fract_y
_atom_site_fract_z
_atom_site_U_iso_or_equiv
_atom_site_adp_type
_atom_site_occupancy
_atom_site_site_symmetry_order
_atom_site_calc_flag
_atom_site_refinement_flags_posn
_atom_site_refinement_flags_adp
_atom_site_refinement_flags_occupancy
_atom_site_disorder_assembly
_atom_site_disorder_group
Cu1 Cu 0.26292(3) 0.51458(5) 0.46229(2) 0.04848(17) Uani 1 1 d . . . . .
Cl2 Cl 0.29539(7) 0.10345(11) 0.37009(6) 0.0628(3) Uani 1 1 d . . . . .
Cl1 Cl 0.08347(8) 0.22574(17) 0.70283(7) 0.0821(4) Uani 1 1 d . . . . .
N5 N 0.35409(19) 0.3979(3) 0.51620(17) 0.0509(8) Uani 1 1 d . . . . .
N3 N 0.1530(2) 0.3993(4) 0.44853(17) 0.0525(8) Uani 1 1 d . . . . .
N1 N 0.2328(2) 0.6817(4) 0.52645(18) 0.0547(8) Uani 1 1 d . . . . .
N4 N 0.3510(2) 0.5353(3) 0.39928(18) 0.0524(8) Uani 1 1 d . . . . .
N2 N 0.1971(2) 0.6290(4) 0.38182(18) 0.0568(9) Uani 1 1 d . . . . .
N6 N 0.4695(2) 0.2734(4) 0.5073(2) 0.0593(9) Uani 1 1 d . . . . .
C19 C 0.4166(2) 0.3738(4) 0.4774(2) 0.0504(9) Uani 1 1 d . . . . .
C1 C 0.2646(3) 0.7131(5) 0.5946(2) 0.0607(11) Uani 1 1 d . . . . .
H1 H 0.297801 0.647980 0.622050 0.073 Uiso 1 1 calc R U . . .
C26 C 0.3661(3) 0.3079(4) 0.5746(2) 0.0544(10) Uani 1 1 d . . . . .
C14 C 0.3359(3) 0.6162(4) 0.3413(2) 0.0607(11) Uani 1 1 d . . . . .
C5 C 0.1850(3) 0.7760(4) 0.4872(2) 0.0565(10) Uani 1 1 d . . . . .
C18 C 0.4190(3) 0.4526(4) 0.4107(2) 0.0539(10) Uani 1 1 d . . . . .
C21 C 0.4386(3) 0.2293(4) 0.5688(3) 0.0592(11) Uani 1 1 d . . . . .
C8 C 0.1079(3) 0.4241(5) 0.3843(2) 0.0580(10) Uani 1 1 d . . . . .
C13 C 0.2569(3) 0.7001(5) 0.3402(2) 0.0678(12) Uani 1 1 d . . . . .
H13A H 0.270687 0.790930 0.360880 0.081 Uiso 1 1 calc R U . . .
H13B H 0.230805 0.712909 0.290734 0.081 Uiso 1 1 calc R U . . .
C12 C 0.1230(3) 0.3091(5) 0.4927(2) 0.0618(11) Uani 1 1 d . . . . .
H12 H 0.153443 0.293590 0.537950 0.074 Uiso 1 1 calc R U . . .
C25 C 0.3203(3) 0.2909(5) 0.6316(2) 0.0664(12) Uani 1 1 d . . . . .
H25 H 0.273577 0.345710 0.636730 0.080 Uiso 1 1 calc R U . . .
C7 C 0.1463(3) 0.5240(5) 0.3369(2) 0.0636(12) Uani 1 1 d . . . . .
H7A H 0.182088 0.474186 0.307620 0.076 Uiso 1 1 calc R U . . .
H7B H 0.102080 0.569897 0.304828 0.076 Uiso 1 1 calc R U . . .
C2 C 0.2495(3) 0.8391(6) 0.6250(3) 0.0783(15) Uani 1 1 d . . . . .
H2 H 0.271060 0.857976 0.672670 0.094 Uiso 1 1 calc R U . . .
C4 C 0.1701(3) 0.9049(5) 0.5154(3) 0.0709(13) Uani 1 1 d . . . . .
H4 H 0.137847 0.970277 0.487302 0.085 Uiso 1 1 calc R U . . .
C15 C 0.3914(4) 0.6186(6) 0.2910(3) 0.0771(14) Uani 1 1 d . . . . .
H15 H 0.380986 0.674633 0.250311 0.093 Uiso 1 1 calc R U . . .
C6 C 0.1434(3) 0.7302(5) 0.4144(2) 0.0699(13) Uani 1 1 d . . . . .
H6A H 0.089276 0.687943 0.419088 0.084 Uiso 1 1 calc R U . . .
H6B H 0.133207 0.810361 0.383014 0.084 Uiso 1 1 calc R U . . .
O4 O 0.0220(3) 0.2733(5) 0.7424(3) 0.1432(19) Uani 1 1 d . . . . .
C24 C 0.3479(4) 0.1877(6) 0.6809(3) 0.0849(16) Uani 1 1 d . . . . .
H24 H 0.318687 0.171756 0.719882 0.102 Uiso 1 1 calc R U . . .
O7 O 0.2844(3) 0.2412(4) 0.3498(3) 0.1317(17) Uani 1 1 d . . . . .
C22 C 0.4661(3) 0.1264(5) 0.6186(3) 0.0773(15) Uani 1 1 d . . . . .
H22 H 0.514072 0.073838 0.614587 0.093 Uiso 1 1 calc R U . . .
C11 C 0.0484(3) 0.2377(6) 0.4739(3) 0.0801(15) Uani 1 1 d . . . . .
H11 H 0.029305 0.174293 0.505509 0.096 Uiso 1 1 calc R U . . .
C17 C 0.4773(3) 0.4521(5) 0.3622(3) 0.0717(13) Uani 1 1 d . . . . .
H17 H 0.525281 0.396404 0.369518 0.086 Uiso 1 1 calc R U . . .
O2 O 0.0454(3) 0.1446(7) 0.6451(3) 0.155(2) Uani 1 1 d . . . . .
C3 C 0.2030(3) 0.9353(6) 0.5847(3) 0.0817(15) Uani 1 1 d . . . . .
H3 H 0.193421 1.021792 0.604186 0.098 Uiso 1 1 calc R U . . .
C9 C 0.0328(3) 0.3566(7) 0.3635(3) 0.0867(17) Uani 1 1 d . . . . .
H9 H 0.001946 0.375753 0.318820 0.104 Uiso 1 1 calc R U . . .
C16 C 0.4615(4) 0.5381(7) 0.3018(3) 0.0843(17) Uani 1 1 d . . . . .
H16 H 0.499705 0.540151 0.268445 0.101 Uiso 1 1 calc R U . . .
O1 O 0.1373(3) 0.1357(6) 0.7464(3) 0.157(2) Uani 1 1 d . . . . .
C20 C 0.5421(3) 0.2141(5) 0.4784(3) 0.0852(16) Uani 1 1 d . . . . .
H20A H 0.524343 0.178019 0.430933 0.128 Uiso 1 1 calc R U . . .
H20B H 0.565632 0.140376 0.509342 0.128 Uiso 1 1 calc R U . . .
H20C H 0.583923 0.284763 0.475973 0.128 Uiso 1 1 calc R U . . .
C23 C 0.4196(4) 0.1064(6) 0.6730(3) 0.0912(19) Uani 1 1 d . . . . .
H23 H 0.435362 0.036512 0.706459 0.109 Uiso 1 1 calc R U . . .
O5 O 0.3278(4) 0.0753(7) 0.4395(2) 0.171(3) Uani 1 1 d . . . . .
C10 C 0.0035(3) 0.2620(7) 0.4080(3) 0.100(2) Uani 1 1 d . . . . .
H10 H -0.046591 0.214501 0.393567 0.120 Uiso 1 1 calc R U . . .
O3 O 0.1269(5) 0.3371(8) 0.6800(4) 0.203(3) Uani 1 1 d . . . . .
O9 O 0.2080(4) 0.0554(9) 0.3682(6) 0.132(3) Uani 0.65 1 d . . P A 1
O8 O 0.3232(9) 0.0117(9) 0.3230(6) 0.093(3) Uani 0.45 1 d . . P A 1
O6 O 0.3781(7) 0.116(2) 0.3455(7) 0.212(7) Uani 0.55 1 d . . P A 2
O10 O 0.2588(10) 0.0142(11) 0.3177(6) 0.080(4) Uani 0.35 1 d . . P A 2

loop_
_atom_site_aniso_label
_atom_site_aniso_U_11
_atom_site_aniso_U_22
_atom_site_aniso_U_33
_atom_site_aniso_U_23
_atom_site_aniso_U_13
_atom_site_aniso_U_12
Cu1 0.0499(3) 0.0503(3) 0.0442(3) 0.0001(2) 0.0026(2) 0.0079(2)
Cl2 0.0770(7) 0.0510(6) 0.0569(6) -0.0037(5) -0.0044(5) -0.0036(5)
Cl1 0.0688(7) 0.1164(11) 0.0627(7) 0.0062(8) 0.0150(6) 0.0143(8)
N5 0.0509(18) 0.0511(19) 0.0487(18) -0.0034(16) -0.0003(15) 0.0046(15)
N3 0.0506(18) 0.059(2) 0.0465(18) 0.0013(16) 0.0022(14) 0.0073(16)
N1 0.0532(19) 0.056(2) 0.055(2) -0.0080(17) 0.0059(15) 0.0046(16)
N4 0.059(2) 0.0454(18) 0.0535(19) -0.0051(16) 0.0101(16) -0.0054(16)
N2 0.066(2) 0.054(2) 0.0486(18) 0.0026(16) 0.0010(16) 0.0080(17)
N6 0.0445(17) 0.047(2) 0.083(3) -0.0180(19) -0.0034(17) 0.0039(16)
C19 0.045(2) 0.040(2) 0.065(2) -0.0159(19) 0.0008(18) -0.0021(17)
C1 0.052(2) 0.071(3) 0.058(2) -0.014(2) 0.0030(19) 0.000(2)
C26 0.054(2) 0.052(2) 0.053(2) -0.002(2) -0.0087(18) -0.0006(19)
C14 0.079(3) 0.049(2) 0.054(2) -0.007(2) 0.007(2) -0.017(2)
C5 0.054(2) 0.050(2) 0.067(3) 0.000(2) 0.012(2) 0.006(2)
C18 0.055(2) 0.047(2) 0.059(2) -0.019(2) 0.0092(19) -0.0125(19)
C21 0.055(2) 0.041(2) 0.074(3) -0.008(2) -0.019(2) 0.0013(19)
C8 0.056(2) 0.066(3) 0.050(2) -0.002(2) -0.0016(19) 0.005(2)
C13 0.095(3) 0.050(2) 0.056(3) 0.008(2) 0.004(2) -0.002(2)
C12 0.056(2) 0.072(3) 0.057(2) 0.010(2) 0.004(2) 0.007(2)
C25 0.072(3) 0.066(3) 0.056(3) 0.006(2) -0.009(2) -0.004(2)
C7 0.075(3) 0.069(3) 0.043(2) 0.000(2) -0.005(2) 0.007(2)
C2 0.069(3) 0.090(4) 0.076(3) -0.032(3) 0.014(3) -0.013(3)
C4 0.071(3) 0.052(3) 0.092(4) -0.005(3) 0.019(3) 0.008(2)
C15 0.101(4) 0.076(3) 0.058(3) -0.005(3) 0.022(3) -0.031(3)
C6 0.078(3) 0.063(3) 0.066(3) 0.001(2) -0.003(2) 0.027(2)
O4 0.170(4) 0.121(4) 0.162(4) 0.003(3) 0.105(4) 0.019(3)
C24 0.104(4) 0.085(4) 0.059(3) 0.010(3) -0.014(3) -0.027(3)
O7 0.189(5) 0.060(2) 0.134(4) -0.005(3) -0.027(3) -0.003(3)
C22 0.080(3) 0.049(3) 0.091(4) -0.007(3) -0.031(3) 0.004(2)
C11 0.060(3) 0.098(4) 0.083(3) 0.017(3) 0.013(3) -0.012(3)
C17 0.059(3) 0.074(3) 0.086(3) -0.027(3) 0.023(2) -0.012(2)
O2 0.150(4) 0.206(6) 0.097(3) -0.047(4) -0.028(3) 0.046(4)
C3 0.086(4) 0.060(3) 0.102(4) -0.033(3) 0.025(3) -0.007(3)
C9 0.060(3) 0.130(5) 0.064(3) 0.010(3) -0.015(2) -0.010(3)
C16 0.084(4) 0.103(4) 0.073(3) -0.021(3) 0.036(3) -0.036(3)
O1 0.130(4) 0.188(5) 0.135(4) 0.016(4) -0.047(3) 0.047(4)
C20 0.058(3) 0.068(3) 0.130(5) -0.022(3) 0.016(3) 0.017(2)
C23 0.114(5) 0.059(3) 0.083(4) 0.011(3) -0.048(4) -0.005(3)
O5 0.216(6) 0.196(6) 0.084(3) 0.048(4) -0.044(4) -0.064(5)
C10 0.061(3) 0.142(6) 0.094(4) 0.018(4) -0.006(3) -0.036(3)
O3 0.211(6) 0.229(7) 0.190(6) 0.053(5) 0.108(5) -0.045(6)
O9 0.076(4) 0.132(6) 0.181(8) 0.051(6) -0.015(5) -0.028(4)
O8 0.133(9) 0.053(5) 0.105(7) -0.030(5) 0.062(8) -0.016(6)
O6 0.102(7) 0.36(2) 0.176(11) -0.044(13) 0.023(7) 0.049(11)
O10 0.106(9) 0.054(6) 0.072(7) 0.003(5) -0.023(7) -0.051(7)

loop_
_atom_type_symbol
_atom_type_description
_atom_type_scat_dispersion_real
_atom_type_scat_dispersion_imag
_atom_type_scat_source
C C 0.0033 0.0016 'International Tables Vol C Tables 4.2.6.8 and 6.1.1.4'
H H 0.0000 0.0000 'International Tables Vol C Tables 4.2.6.8 and 6.1.1.4'
Cl Cl 0.1484 0.1585 'International Tables Vol C Tables 4.2.6.8 and 6.1.1.4'
Cu Cu 0.3201 1.2651 'International Tables Vol C Tables 4.2.6.8 and 6.1.1.4'
N N 0.0061 0.0033 'International Tables Vol C Tables 4.2.6.8 and 6.1.1.4'
O O 0.0106 0.0060 'International Tables Vol C Tables 4.2.6.8 and 6.1.1.4'

loop_
_geom_angle_atom_site_label_1
_geom_angle_atom_site_label_2
_geom_angle_atom_site_label_3
_geom_angle
_geom_angle_site_symmetry_1
_geom_angle_site_symmetry_3
_geom_angle_publ_flag
N5 Cu1 N3 108.09(13) . . ?
N5 Cu1 N1 110.42(13) . . ?
N5 Cu1 N2 160.58(14) . . ?
N3 Cu1 N1 103.12(13) . . ?
N4 Cu1 N5 80.08(14) . . ?
N4 Cu1 N3 130.25(13) . . ?
N4 Cu1 N1 120.16(13) . . ?
N4 Cu1 N2 80.91(14) . . ?
N2 Cu1 N3 81.54(14) . . ?
N2 Cu1 N1 82.70(13) . . ?
O7 Cl2 O9 102.1(4) . . ?
O7 Cl2 O6 85.5(8) . . ?
O5 Cl2 O7 118.1(4) . . ?
O5 Cl2 O9 101.5(5) . . ?
O5 Cl2 O8 111.9(7) . . ?
O5 Cl2 O6 94.2(6) . . ?
O5 Cl2 O10 128.9(5) . . ?
O8 Cl2 O7 118.9(5) . . ?
O8 Cl2 O9 99.9(7) . . ?
O10 Cl2 O7 112.2(5) . . ?
O10 Cl2 O6 98.2(9) . . ?
O4 Cl1 O2 109.3(3) . . ?
O4 Cl1 O1 108.5(3) . . ?
O1 Cl1 O2 105.8(4) . . ?
O3 Cl1 O4 109.4(4) . . ?
O3 Cl1 O2 112.3(4) . . ?
O3 Cl1 O1 111.5(4) . . ?
C19 N5 Cu1 111.8(3) . . ?
C19 N5 C26 106.6(3) . . ?
C26 N5 Cu1 139.6(3) . . ?
C8 N3 Cu1 111.3(3) . . ?
C12 N3 Cu1 130.1(3) . . ?
C12 N3 C8 118.6(4) . . ?
C1 N1 Cu1 129.0(3) . . ?
C5 N1 Cu1 111.3(3) . . ?
C5 N1 C1 118.8(4) . . ?
C14 N4 Cu1 118.9(3) . . ?
C14 N4 C18 122.1(4) . . ?
C18 N4 Cu1 118.4(3) . . ?
C13 N2 Cu1 109.5(3) . . ?
C13 N2 C7 111.1(3) . . ?
C13 N2 C6 111.3(4) . . ?
C7 N2 Cu1 103.8(2) . . ?
C6 N2 Cu1 108.8(2) . . ?
C6 N2 C7 112.2(3) . . ?
C19 N6 C21 106.9(3) . . ?
C19 N6 C20 127.5(4) . . ?
C21 N6 C20 125.4(4) . . ?
N5 C19 N6 111.8(4) . . ?
N5 C19 C18 118.8(3) . . ?
N6 C19 C18 129.4(4) . . ?
N1 C1 H1 119.1 . . ?
N1 C1 C2 121.8(5) . . ?
C2 C1 H1 119.1 . . ?
N5 C26 C21 107.8(4) . . ?
C25 C26 N5 130.6(4) . . ?
C25 C26 C21 121.6(4) . . ?
N4 C14 C13 112.7(4) . . ?
N4 C14 C15 120.3(5) . . ?
C15 C14 C13 127.0(5) . . ?
N1 C5 C4 121.0(4) . . ?
N1 C5 C6 116.6(4) . . ?
C4 C5 C6 122.1(4) . . ?
N4 C18 C19 109.2(3) . . ?
N4 C18 C17 120.0(4) . . ?
C17 C18 C19 130.8(4) . . ?
N6 C21 C26 106.9(4) . . ?
N6 C21 C22 131.5(5) . . ?
C22 C21 C26 121.6(5) . . ?
N3 C8 C7 115.6(4) . . ?
N3 C8 C9 121.0(4) . . ?
C9 C8 C7 123.3(4) . . ?
N2 C13 C14 110.2(3) . . ?
N2 C13 H13A 109.6 . . ?
N2 C13 H13B 109.6 . . ?
C14 C13 H13A 109.6 . . ?
C14 C13 H13B 109.6 . . ?
H13A C13 H13B 108.1 . . ?
N3 C12 H12 118.8 . . ?
N3 C12 C11 122.5(4) . . ?
C11 C12 H12 118.8 . . ?
C26 C25 H25 121.8 . . ?
C26 C25 C24 116.4(5) . . ?
C24 C25 H25 121.8 . . ?
N2 C7 C8 109.9(3) . . ?
N2 C7 H7A 109.7 . . ?
N2 C7 H7B 109.7 . . ?
C8 C7 H7A 109.7 . . ?
C8 C7 H7B 109.7 . . ?
H7A C7 H7B 108.2 . . ?
C1 C2 H2 120.4 . . ?
C3 C2 C1 119.3(5) . . ?
C3 C2 H2 120.4 . . ?
C5 C4 H4 120.3 . . ?
C3 C4 C5 119.4(5) . . ?
C3 C4 H4 120.3 . . ?
C14 C15 H15 120.5 . . ?
C16 C15 C14 119.0(5) . . ?
C16 C15 H15 120.5 . . ?
N2 C6 C5 110.8(3) . . ?
N2 C6 H6A 109.5 . . ?
N2 C6 H6B 109.5 . . ?
C5 C6 H6A 109.5 . . ?
C5 C6 H6B 109.5 . . ?
H6A C6 H6B 108.1 . . ?
C25 C24 H24 119.4 . . ?
C25 C24 C23 121.3(5) . . ?
C23 C24 H24 119.4 . . ?
C21 C22 H22 121.6 . . ?
C23 C22 C21 116.7(5) . . ?
C23 C22 H22 121.6 . . ?
C12 C11 H11 120.7 . . ?
C10 C11 C12 118.5(5) . . ?
C10 C11 H11 120.7 . . ?
C18 C17 H17 121.2 . . ?
C18 C17 C16 117.6(5) . . ?
C16 C17 H17 121.2 . . ?
C2 C3 C4 119.7(5) . . ?
C2 C3 H3 120.2 . . ?
C4 C3 H3 120.2 . . ?
C8 C9 H9 119.9 . . ?
C10 C9 C8 120.2(5) . . ?
C10 C9 H9 119.9 . . ?
C15 C16 C17 121.1(5) . . ?
C15 C16 H16 119.4 . . ?
C17 C16 H16 119.4 . . ?
N6 C20 H20A 109.5 . . ?
N6 C20 H20B 109.5 . . ?
N6 C20 H20C 109.5 . . ?
H20A C20 H20B 109.5 . . ?
H20A C20 H20C 109.5 . . ?
H20B C20 H20C 109.5 . . ?
C24 C23 H23 118.8 . . ?
C22 C23 C24 122.3(5) . . ?
C22 C23 H23 118.8 . . ?
C11 C10 H10 120.4 . . ?
C9 C10 C11 119.1(5) . . ?
C9 C10 H10 120.4 . . ?

loop_
_geom_bond_atom_site_label_1
_geom_bond_atom_site_label_2
_geom_bond_distance
_geom_bond_site_symmetry_2
_geom_bond_publ_flag
Cu1 N5 2.002(3) . ?
Cu1 N3 2.065(3) . ?
Cu1 N1 2.101(3) . ?
Cu1 N4 1.963(3) . ?
Cu1 N2 2.040(3) . ?
Cl2 O7 1.385(4) . ?
Cl2 O5 1.360(4) . ?
Cl2 O9 1.467(7) . ?
Cl2 O8 1.364(8) . ?
Cl2 O6 1.461(12) . ?
Cl2 O10 1.374(9) . ?
Cl1 O4 1.384(4) . ?
Cl1 O2 1.404(5) . ?
Cl1 O1 1.403(5) . ?
Cl1 O3 1.377(6) . ?
N5 C19 1.332(5) . ?
N5 C26 1.387(5) . ?
N3 C8 1.337(5) . ?
N3 C12 1.332(5) . ?
N1 C1 1.342(5) . ?
N1 C5 1.340(5) . ?
N4 C14 1.331(5) . ?
N4 C18 1.342(5) . ?
N2 C13 1.479(5) . ?
N2 C7 1.485(5) . ?
N2 C6 1.483(5) . ?
N6 C19 1.355(5) . ?
N6 C21 1.378(6) . ?
N6 C20 1.460(5) . ?
C19 C18 1.464(6) . ?
C1 H1 0.9300 . ?
C1 C2 1.375(6) . ?
C26 C21 1.401(6) . ?
C26 C25 1.382(6) . ?
C14 C13 1.497(6) . ?
C14 C15 1.376(6) . ?
C5 C4 1.381(6) . ?
C5 C6 1.500(6) . ?
C18 C17 1.385(6) . ?
C21 C22 1.390(6) . ?
C8 C7 1.495(6) . ?
C8 C9 1.373(6) . ?
C13 H13A 0.9700 . ?
C13 H13B 0.9700 . ?
C12 H12 0.9300 . ?
C12 C11 1.380(6) . ?
C25 H25 0.9300 . ?
C25 C24 1.387(7) . ?
C7 H7A 0.9700 . ?
C7 H7B 0.9700 . ?
C2 H2 0.9300 . ?
C2 C3 1.352(7) . ?
C4 H4 0.9300 . ?
C4 C3 1.364(7) . ?
C15 H15 0.9300 . ?
C15 C16 1.355(8) . ?
C6 H6A 0.9700 . ?
C6 H6B 0.9700 . ?
C24 H24 0.9300 . ?
C24 C23 1.411(8) . ?
C22 H22 0.9300 . ?
C22 C23 1.353(8) . ?
C11 H11 0.9300 . ?
C11 C10 1.361(7) . ?
C17 H17 0.9300 . ?
C17 C16 1.395(8) . ?
C3 H3 0.9300 . ?
C9 H9 0.9300 . ?
C9 C10 1.359(7) . ?
C16 H16 0.9300 . ?
C20 H20A 0.9600 . ?
C20 H20B 0.9600 . ?
C20 H20C 0.9600 . ?
C23 H23 0.9300 . ?
C10 H10 0.9300 . ?

loop_
_geom_torsion_atom_site_label_1
_geom_torsion_atom_site_label_2
_geom_torsion_atom_site_label_3
_geom_torsion_atom_site_label_4
_geom_torsion
_geom_torsion_site_symmetry_1
_geom_torsion_site_symmetry_2
_geom_torsion_site_symmetry_3
_geom_torsion_site_symmetry_4
_geom_torsion_publ_flag
Cu1 N5 C19 N6 -167.6(2) . . . . ?
Cu1 N5 C19 C18 11.3(4) . . . . ?
Cu1 N5 C26 C21 161.7(3) . . . . ?
Cu1 N5 C26 C25 -19.4(7) . . . . ?
Cu1 N3 C8 C7 1.4(5) . . . . ?
Cu1 N3 C8 C9 179.0(4) . . . . ?
Cu1 N3 C12 C11 -178.3(4) . . . . ?
Cu1 N1 C1 C2 168.2(3) . . . . ?
Cu1 N1 C5 C4 -168.7(3) . . . . ?
Cu1 N1 C5 C6 16.2(5) . . . . ?
Cu1 N4 C14 C13 10.0(5) . . . . ?
Cu1 N4 C14 C15 -171.4(3) . . . . ?
Cu1 N4 C18 C19 -7.7(4) . . . . ?
Cu1 N4 C18 C17 172.1(3) . . . . ?
Cu1 N2 C13 C14 29.8(4) . . . . ?
Cu1 N2 C7 C8 44.3(4) . . . . ?
Cu1 N2 C6 C5 32.4(4) . . . . ?
N5 C19 C18 N4 -2.8(5) . . . . ?
N5 C19 C18 C17 177.4(4) . . . . ?
N5 C26 C21 N6 0.2(4) . . . . ?
N5 C26 C21 C22 -178.1(4) . . . . ?
N5 C26 C25 C24 178.3(4) . . . . ?
N3 C8 C7 N2 -31.6(5) . . . . ?
N3 C8 C9 C10 -0.6(9) . . . . ?
N3 C12 C11 C10 -0.9(8) . . . . ?
N1 C1 C2 C3 -1.5(7) . . . . ?
N1 C5 C4 C3 -1.5(7) . . . . ?
N1 C5 C6 N2 -33.2(6) . . . . ?
N4 C14 C13 N2 -26.4(5) . . . . ?
N4 C14 C15 C16 -0.3(7) . . . . ?
N4 C18 C17 C16 -0.9(6) . . . . ?
N6 C19 C18 N4 175.9(4) . . . . ?
N6 C19 C18 C17 -3.8(7) . . . . ?
N6 C21 C22 C23 -178.3(4) . . . . ?
C19 N5 C26 C21 0.1(4) . . . . ?
C19 N5 C26 C25 179.1(4) . . . . ?
C19 N6 C21 C26 -0.5(4) . . . . ?
C19 N6 C21 C22 177.7(4) . . . . ?
C19 C18 C17 C16 178.8(4) . . . . ?
C1 N1 C5 C4 1.5(6) . . . . ?
C1 N1 C5 C6 -173.6(4) . . . . ?
C1 C2 C3 C4 1.6(8) . . . . ?
C26 N5 C19 N6 -0.4(4) . . . . ?
C26 N5 C19 C18 178.6(3) . . . . ?
C26 C21 C22 C23 -0.4(6) . . . . ?
C26 C25 C24 C23 0.8(7) . . . . ?
C14 N4 C18 C19 -178.2(3) . . . . ?
C14 N4 C18 C17 1.5(6) . . . . ?
C14 C15 C16 C17 0.9(8) . . . . ?
C5 N1 C1 C2 -0.1(6) . . . . ?
C5 C4 C3 C2 -0.2(8) . . . . ?
C18 N4 C14 C13 -179.5(4) . . . . ?
C18 N4 C14 C15 -0.9(6) . . . . ?
C18 C17 C16 C15 -0.3(7) . . . . ?
C21 N6 C19 N5 0.6(4) . . . . ?
C21 N6 C19 C18 -178.3(4) . . . . ?
C21 C26 C25 C24 -2.9(6) . . . . ?
C21 C22 C23 C24 -1.8(7) . . . . ?
C8 N3 C12 C11 1.8(7) . . . . ?
C8 C9 C10 C11 1.6(10) . . . . ?
C13 N2 C7 C8 161.8(4) . . . . ?
C13 N2 C6 C5 -88.3(4) . . . . ?
C13 C14 C15 C16 178.1(4) . . . . ?
C12 N3 C8 C7 -178.7(4) . . . . ?
C12 N3 C8 C9 -1.1(7) . . . . ?
C12 C11 C10 C9 -0.8(9) . . . . ?
C25 C26 C21 N6 -178.9(4) . . . . ?
C25 C26 C21 C22 2.8(6) . . . . ?
C25 C24 C23 C22 1.6(8) . . . . ?
C7 N2 C13 C14 -84.2(4) . . . . ?
C7 N2 C6 C5 146.6(4) . . . . ?
C7 C8 C9 C10 176.8(5) . . . . ?
C4 C5 C6 N2 151.8(4) . . . . ?
C15 C14 C13 N2 155.2(4) . . . . ?
C6 N2 C13 C14 150.1(3) . . . . ?
C6 N2 C7 C8 -72.9(4) . . . . ?
C6 C5 C4 C3 173.4(5) . . . . ?
C9 C8 C7 N2 150.8(5) . . . . ?
C20 N6 C19 N5 176.5(4) . . . . ?
C20 N6 C19 C18 -2.4(6) . . . . ?
C20 N6 C21 C26 -176.5(4) . . . . ?
C20 N6 C21 C22 1.6(7) . . . . ?
